data_4021551
loop_
_publ_author_name
'Pin-Nan Cheng'
'Po-Yi Huang'
'Wan-Sheung Li'
'Shau-Hua Ueng'
'Wei-Chung Hung'
'Yi-Hung Liu'
'Chien-Chen Lai'
'Yu Wang'
'Shie-Ming Peng'
'Ito Chao'
'Sheng-Hsien Chiu'

_publ_section_title
;
 Is [N^+^-H&#x00B7;&#x00B7;&#x00B7;O] Hydrogen Bonding the Most Important Noncovalent
 Interaction in Macrocycle-Dibenzylammonium Ion Complexes?
;
_journal_name_full 'Journal of Organic Chemistry'
_journal_page_first 2373
_journal_page_last 2383
_journal_paper_doi 10.1021/jo052411+
_journal_volume 71
_journal_year 2006
_chemical_formula_sum 'C65 H69 F24 N5 O7 P4'
_chemical_formula_weight 1612.13
_chemical_name_systematic
; 
 ? 
;
_space_group_IT_number 14
_symmetry_cell_setting monoclinic
_symmetry_space_group_name_Hall '-P 2ybc'
_symmetry_space_group_name_H-M 'P 1 21/c 1'
_atom_sites_solution_hydrogens geom
_atom_sites_solution_primary direct
_atom_sites_solution_secondary difmap
_audit_creation_method SHELXL-97
_cell_angle_alpha 90.00
_cell_angle_beta 94.8840(10)
_cell_angle_gamma 90.00
_cell_formula_units_Z 4
_cell_length_a 22.0478(4)
_cell_length_b 23.4873(7)
_cell_length_c 13.2064(6)
_cell_measurement_reflns_used 72188
_cell_measurement_temperature 150(2)
_cell_measurement_theta_max 25
_cell_measurement_theta_min 1
_cell_volume 6814.0(4)
_computing_cell_refinement 'HKL Denzo & Scalepack (Otwinowski & Minor)'
_computing_data_collection 'COLLECT (Nonius BV)'
_computing_data_reduction 'HKL Denzo & Scalepack (Otwinowski & Minor)'
_computing_molecular_graphics SHELXTL
_computing_publication_material SHELXTL
_computing_structure_refinement 'SHELXL-97 (Sheldrick, 1997)'
_computing_structure_solution 'SHELXS-97 (Sheldrick, 1990)'
_diffrn_ambient_temperature 150(2)
_diffrn_measured_fraction_theta_full 1.000
_diffrn_measured_fraction_theta_max 1.000
_diffrn_measurement_device_type 'Nonius KappaCCD'
_diffrn_measurement_method CCD
_diffrn_radiation_monochromator graphite
_diffrn_radiation_source 'fine-focus sealed tube'
_diffrn_radiation_type MoK\a
_diffrn_radiation_wavelength 0.71073
_diffrn_reflns_av_R_equivalents 0.1256
_diffrn_reflns_av_sigmaI/netI 0.1403
_diffrn_reflns_limit_h_max 26
_diffrn_reflns_limit_h_min -26
_diffrn_reflns_limit_k_max 27
_diffrn_reflns_limit_k_min -27
_diffrn_reflns_limit_l_max 15
_diffrn_reflns_limit_l_min -15
_diffrn_reflns_number 37044
_diffrn_reflns_theta_full 25.00
_diffrn_reflns_theta_max 25.00
_diffrn_reflns_theta_min 1.77
_exptl_absorpt_coefficient_mu 0.234
_exptl_absorpt_correction_T_max 0.998
_exptl_absorpt_correction_T_min 0.958
_exptl_absorpt_correction_type multi-scan
_exptl_absorpt_process_details
; 
multi-scan from symmetry-related measurements 
 Sortav (Blessing 1995) 
;
_exptl_crystal_colour yellow
_exptl_crystal_density_diffrn 1.571
_exptl_crystal_density_method 'not measured'
_exptl_crystal_description plate
_exptl_crystal_F_000 3304
_exptl_crystal_size_max 0.25
_exptl_crystal_size_mid 0.15
_exptl_crystal_size_min 0.10
_refine_diff_density_max 0.554
_refine_diff_density_min -0.573
_refine_diff_density_rms 0.062
_refine_ls_extinction_method none
_refine_ls_goodness_of_fit_ref 0.848
_refine_ls_hydrogen_treatment constr
_refine_ls_matrix_type full
_refine_ls_number_parameters 1055
_refine_ls_number_reflns 11998
_refine_ls_number_restraints 720
_refine_ls_restrained_S_all 2.720
_refine_ls_R_factor_all 0.1793
_refine_ls_R_factor_gt 0.0599
_refine_ls_shift/su_max 0.003
_refine_ls_shift/su_mean 0.000
_refine_ls_structure_factor_coef Fsqd
_refine_ls_weighting_details 'calc w=1/[\s^2^(Fo^2^)+(0.0807P)^2^+0.0000P] where P=(Fo^2^+2Fc^2^)/3'
_refine_ls_weighting_scheme calc
_refine_ls_wR_factor_gt 0.1360
_refine_ls_wR_factor_ref 0.1672
_reflns_number_gt 5013
_reflns_number_total 11998
_reflns_threshold_expression >2sigma(I)
_cod_data_source_file jo052411+si20051122_012612.cif
_cod_depositor_comments
;
The following automatic conversions were performed:
'_symmetry_cell_setting' value 'Monoclinic' changed to 'monoclinic'
according to '/home/saulius/struct/CIF-dictionaries/cif_core.dic'
dictionary named 'cif_core.dic' version 2.4.1 from 2010-06-29.

Automatic conversion script
Id: cif_fix_enum 1527 2010-12-29 10:47:43Z saulius 
;
_cod_original_sg_symbol_H-M 'P 21/c'
_cod_database_code 4021551

loop_
_symmetry_equiv_pos_as_xyz
'x, y, z'
'-x, y+1/2, -z+1/2'
'-x, -y, -z'
'x, -y-1/2, z-1/2'

loop_
_atom_site_label
_atom_site_type_symbol
_atom_site_fract_x
_atom_site_fract_y
_atom_site_fract_z
_atom_site_U_iso_or_equiv
_atom_site_adp_type
_atom_site_occupancy
_atom_site_symmetry_multiplicity
_atom_site_calc_flag
_atom_site_refinement_flags
_atom_site_disorder_assembly
_atom_site_disorder_group
O1 O 0.4084(5) 0.5229(4) 0.5289(8) 0.048(3) Uani 1 1 d . . .
O2 O 0.3393(5) 0.2733(4) 0.2761(8) 0.054(3) Uani 1 1 d . . .
O3 O 0.1224(5) 0.2867(4) 0.5644(9) 0.056(3) Uani 1 1 d . . .
O4 O 0.0702(5) 0.3804(5) 0.6628(8) 0.052(3) Uani 1 1 d . . .
O5 O 0.1498(5) 0.4791(4) 0.6808(8) 0.051(3) Uani 1 1 d . . .
N1 N 0.1487(5) 0.4369(5) 0.3438(9) 0.041(3) Uani 1 1 d . . .
N2 N 0.3454(6) 0.3563(5) 0.7612(9) 0.043(3) Uani 1 1 d . . .
N3 N 0.4316(6) 0.6216(5) 0.8174(11) 0.047(3) Uani 1 1 d . . .
N4 N 0.2015(6) 0.7033(5) 0.4516(11) 0.052(4) Uani 1 1 d . . .
C1 C 0.4207(7) 0.5270(7) 0.4222(12) 0.050(4) Uani 1 1 d . . .
H1A H 0.4647 0.5340 0.4178 0.060 Uiso 1 1 calc R . .
H1B H 0.3980 0.5597 0.3904 0.060 Uiso 1 1 calc R . .
C2 C 0.4026(6) 0.4737(6) 0.3655(11) 0.040(4) Uani 1 1 d . . .
C3 C 0.4223(6) 0.4207(7) 0.4030(12) 0.042(4) Uani 1 1 d . . .
H3A H 0.4472 0.4189 0.4652 0.051 Uiso 1 1 calc R . .
C4 C 0.4064(6) 0.3707(6) 0.3516(11) 0.040(4) Uani 1 1 d . . .
H4A H 0.4205 0.3352 0.3790 0.048 Uiso 1 1 calc R . .
C5 C 0.3700(6) 0.3720(6) 0.2599(11) 0.038(4) Uani 1 1 d . . .
C6 C 0.3513(6) 0.4248(7) 0.2223(11) 0.042(4) Uani 1 1 d . . .
H6A H 0.3268 0.4267 0.1597 0.050 Uiso 1 1 calc R . .
C7 C 0.3673(6) 0.4752(6) 0.2733(11) 0.039(4) Uani 1 1 d . . .
H7A H 0.3541 0.5107 0.2450 0.047 Uiso 1 1 calc R . .
C8 C 0.3518(7) 0.3179(6) 0.2059(12) 0.048(4) Uani 1 1 d . . .
H8A H 0.3151 0.3249 0.1591 0.058 Uiso 1 1 calc R . .
H8B H 0.3850 0.3055 0.1648 0.058 Uiso 1 1 calc R . .
C9 C 0.2846(7) 0.2752(6) 0.3214(12) 0.042(4) Uani 1 1 d . . .
C10 C 0.2871(7) 0.2568(6) 0.4221(12) 0.041(4) Uani 1 1 d . . .
H10A H 0.3254 0.2483 0.4576 0.049 Uiso 1 1 calc R . .
C11 C 0.2349(7) 0.2509(6) 0.4701(12) 0.044(4) Uani 1 1 d . . .
H11A H 0.2373 0.2376 0.5383 0.053 Uiso 1 1 calc R . .
C12 C 0.1783(7) 0.2642(6) 0.4207(13) 0.046(4) Uani 1 1 d . . .
C13 C 0.1770(7) 0.2842(6) 0.3226(13) 0.051(4) Uani 1 1 d . . .
H13A H 0.1391 0.2946 0.2882 0.061 Uiso 1 1 calc R . .
C14 C 0.2291(8) 0.2894(6) 0.2730(13) 0.049(4) Uani 1 1 d . . .
H14A H 0.2266 0.3030 0.2050 0.059 Uiso 1 1 calc R . .
C15 C 0.1209(8) 0.2548(7) 0.4713(14) 0.061(5) Uani 1 1 d . . .
H15A H 0.0854 0.2669 0.4252 0.074 Uiso 1 1 calc R . .
H15B H 0.1163 0.2137 0.4860 0.074 Uiso 1 1 calc R . .
C16 C 0.0652(8) 0.2833(7) 0.6091(14) 0.062(5) Uani 1 1 d . . .
H16A H 0.0581 0.2437 0.6313 0.074 Uiso 1 1 calc R . .
H16B H 0.0316 0.2941 0.5583 0.074 Uiso 1 1 calc R . .
C17 C 0.0664(8) 0.3228(7) 0.6989(14) 0.063(5) Uani 1 1 d . . .
H17A H 0.0290 0.3179 0.7345 0.076 Uiso 1 1 calc R . .
H17B H 0.1020 0.3141 0.7473 0.076 Uiso 1 1 calc R . .
C18 C 0.0720(7) 0.4211(7) 0.7433(12) 0.054(5) Uani 1 1 d . . .
H18A H 0.1025 0.4093 0.7985 0.065 Uiso 1 1 calc R . .
H18B H 0.0317 0.4227 0.7712 0.065 Uiso 1 1 calc R . .
C19 C 0.0879(7) 0.4786(7) 0.7058(13) 0.051(4) Uani 1 1 d . . .
H19A H 0.0606 0.4885 0.6449 0.062 Uiso 1 1 calc R . .
H19B H 0.0823 0.5074 0.7589 0.062 Uiso 1 1 calc R . .
C20 C 0.1686(7) 0.5345(6) 0.6539(13) 0.054(4) Uani 1 1 d . . .
H20A H 0.1684 0.5601 0.7133 0.065 Uiso 1 1 calc R . .
H20B H 0.1400 0.5499 0.5988 0.065 Uiso 1 1 calc R . .
C21 C 0.2311(7) 0.5317(6) 0.6193(12) 0.043(4) Uani 1 1 d . . .
C22 C 0.2424(7) 0.5446(6) 0.5200(13) 0.047(4) Uani 1 1 d . . .
H22A H 0.2091 0.5556 0.4737 0.056 Uiso 1 1 calc R . .
C23 C 0.2999(7) 0.5420(6) 0.4853(12) 0.045(4) Uani 1 1 d . . .
H23A H 0.3058 0.5508 0.4166 0.054 Uiso 1 1 calc R . .
C24 C 0.3483(7) 0.5265(6) 0.5520(12) 0.041(4) Uani 1 1 d . . .
C25 C 0.3389(8) 0.5129(6) 0.6523(12) 0.044(4) Uani 1 1 d . . .
H25A H 0.3723 0.5015 0.6979 0.053 Uiso 1 1 calc R . .
C26 C 0.2813(7) 0.5160(6) 0.6857(12) 0.044(4) Uani 1 1 d . . .
H26A H 0.2756 0.5075 0.7546 0.053 Uiso 1 1 calc R . .
C27 C 0.1255(7) 0.4191(6) 0.4296(12) 0.043(4) Uani 1 1 d . . .
H27A H 0.0829 0.4210 0.4346 0.052 Uiso 1 1 calc R . .
C28 C 0.1625(7) 0.3985(6) 0.5095(12) 0.044(4) Uani 1 1 d . . .
H28A H 0.1456 0.3861 0.5695 0.053 Uiso 1 1 d R . .
C29 C 0.2253(7) 0.3959(6) 0.5026(11) 0.037(4) Uani 1 1 d . . .
C30 C 0.2475(7) 0.4121(6) 0.4121(11) 0.040(4) Uani 1 1 d . . .
H30A H 0.2897 0.4088 0.4040 0.047 Uiso 1 1 calc R . .
C31 C 0.2088(7) 0.4329(6) 0.3341(12) 0.042(4) Uani 1 1 d . . .
H31A H 0.2246 0.4445 0.2727 0.050 Uiso 1 1 calc R . .
C32 C 0.2870(8) 0.3649(6) 0.7720(12) 0.045(4) Uani 1 1 d . . .
H32A H 0.2729 0.3635 0.8379 0.054 Uiso 1 1 calc R . .
C33 C 0.2461(7) 0.3760(6) 0.6892(11) 0.043(4) Uani 1 1 d . . .
H33A H 0.2044 0.3825 0.6981 0.052 Uiso 1 1 calc R . .
C34 C 0.2668(7) 0.3774(6) 0.5926(11) 0.038(4) Uani 1 1 d . . .
C35 C 0.3275(7) 0.3650(6) 0.5845(12) 0.045(4) Uani 1 1 d . . .
H35A H 0.3424 0.3634 0.5192 0.054 Uiso 1 1 calc R . .
C36 C 0.3661(7) 0.3550(6) 0.6683(12) 0.046(4) Uani 1 1 d . . .
H36A H 0.4077 0.3470 0.6613 0.055 Uiso 1 1 calc R . .
C37 C 0.3909(7) 0.3539(7) 0.8530(12) 0.052(4) Uani 1 1 d . . .
H37A H 0.4241 0.3270 0.8409 0.063 Uiso 1 1 calc R . .
H37B H 0.3708 0.3408 0.9131 0.063 Uiso 1 1 calc R . .
C38 C 0.4163(7) 0.4132(6) 0.8712(11) 0.040(4) Uani 1 1 d . . .
C39 C 0.3838(7) 0.4523(7) 0.9249(12) 0.050(4) Uani 1 1 d . . .
H39A H 0.3486 0.4406 0.9559 0.060 Uiso 1 1 calc R . .
C40 C 0.4032(7) 0.5084(7) 0.9328(12) 0.048(4) Uani 1 1 d . . .
H40A H 0.3809 0.5349 0.9692 0.058 Uiso 1 1 calc R . .
C41 C 0.4543(7) 0.5262(7) 0.8885(12) 0.046(4) Uani 1 1 d . . .
C42 C 0.4878(7) 0.4861(7) 0.8389(12) 0.048(4) Uani 1 1 d . . .
H42A H 0.5241 0.4973 0.8102 0.058 Uiso 1 1 calc R . .
C43 C 0.4684(7) 0.4300(7) 0.8312(12) 0.050(4) Uani 1 1 d . . .
H43A H 0.4918 0.4029 0.7977 0.060 Uiso 1 1 calc R . .
C44 C 0.4728(7) 0.5885(7) 0.8911(13) 0.055(5) Uani 1 1 d . . .
H44A H 0.4705 0.6039 0.9605 0.066 Uiso 1 1 calc R . .
H44B H 0.5154 0.5922 0.8734 0.066 Uiso 1 1 calc R . .
C45 C 0.4429(7) 0.6224(7) 0.7185(14) 0.056(5) Uani 1 1 d . . .
H45A H 0.4797 0.6065 0.6984 0.067 Uiso 1 1 calc R . .
C46 C 0.4020(7) 0.6460(7) 0.6475(14) 0.054(4) Uani 1 1 d . . .
H46A H 0.4109 0.6469 0.5784 0.065 Uiso 1 1 calc R . .
C47 C 0.3476(7) 0.6687(6) 0.6743(13) 0.045(4) Uani 1 1 d . . .
C48 C 0.3397(8) 0.6700(7) 0.7777(13) 0.056(5) Uani 1 1 d . . .
H48A H 0.3045 0.6875 0.8005 0.067 Uiso 1 1 calc R . .
C49 C 0.3823(8) 0.6463(7) 0.8474(13) 0.055(5) Uani 1 1 d . . .
H49A H 0.3762 0.6477 0.9178 0.066 Uiso 1 1 calc R . .
C50 C 0.2585(9) 0.7033(6) 0.4257(13) 0.055(5) Uani 1 1 d . . .
H50A H 0.2659 0.7093 0.3567 0.066 Uiso 1 1 calc R . .
C51 C 0.3070(8) 0.6947(6) 0.4968(14) 0.053(4) Uani 1 1 d . . .
H51A H 0.3473 0.6951 0.4768 0.064 Uiso 1 1 calc R . .
C52 C 0.2969(7) 0.6855(6) 0.5978(12) 0.045(4) Uani 1 1 d . . .
C53 C 0.2380(7) 0.6882(6) 0.6228(13) 0.050(4) Uani 1 1 d . . .
H53A H 0.2297 0.6839 0.6918 0.060 Uiso 1 1 calc R . .
C54 C 0.1908(8) 0.6969(6) 0.5502(14) 0.053(4) Uani 1 1 d . . .
H54A H 0.1502 0.6986 0.5693 0.064 Uiso 1 1 calc R . .
C55 C 0.1488(8) 0.7050(7) 0.3716(13) 0.059(5) Uani 1 1 d . . .
H55A H 0.1598 0.7275 0.3124 0.071 Uiso 1 1 calc R . .
H55B H 0.1133 0.7234 0.3992 0.071 Uiso 1 1 calc R . .
C56 C 0.1330(7) 0.6449(7) 0.3393(12) 0.047(4) Uani 1 1 d . . .
C57 C 0.1646(8) 0.6202(7) 0.2642(13) 0.056(5) Uani 1 1 d . . .
H57A H 0.1928 0.6422 0.2303 0.067 Uiso 1 1 calc R . .
C58 C 0.1552(7) 0.5637(7) 0.2386(12) 0.052(4) Uani 1 1 d . . .
H58A H 0.1771 0.5471 0.1872 0.062 Uiso 1 1 calc R . .
C59 C 0.1138(7) 0.5309(7) 0.2873(11) 0.043(4) Uani 1 1 d . . .
C60 C 0.0808(7) 0.5573(7) 0.3603(12) 0.048(4) Uani 1 1 d . . .
H60A H 0.0512 0.5361 0.3925 0.058 Uiso 1 1 calc R . .
C61 C 0.0909(7) 0.6133(7) 0.3857(13) 0.050(4) Uani 1 1 d . . .
H61A H 0.0685 0.6304 0.4360 0.060 Uiso 1 1 calc R . .
C62 C 0.1079(7) 0.4678(7) 0.2663(12) 0.048(4) Uani 1 1 d . . .
H62A H 0.0652 0.4555 0.2703 0.058 Uiso 1 1 calc R . .
H62B H 0.1197 0.4592 0.1973 0.058 Uiso 1 1 calc R . .
P1 P 0.5036(2) 0.73514(19) 0.4410(4) 0.0555(13) Uani 1 1 d U . .
F1 F 0.4327(4) 0.7433(5) 0.4171(9) 0.088(3) Uani 1 1 d U A .
F2 F 0.5753(4) 0.7269(4) 0.4648(7) 0.062(3) Uani 1 1 d U A .
F4 F 0.4963(6) 0.7330(6) 0.5600(9) 0.110(4) Uani 1 1 d U A .
F5 F 0.4952(5) 0.6686(4) 0.4397(11) 0.102(4) Uani 1 1 d U A .
F3 F 0.515(3) 0.802(2) 0.436(5) 0.124(19) Uani 0.50 1 d PU A 1
F6 F 0.512(4) 0.725(3) 0.328(5) 0.130(18) Uani 0.50 1 d PU A 1
F3' F 0.510(3) 0.799(2) 0.464(4) 0.104(15) Uani 0.50 1 d PU A 2
F6' F 0.511(4) 0.744(3) 0.325(5) 0.092(14) Uani 0.50 1 d PU A 2
P2 P 0.1984(2) 0.42049(18) 0.0065(3) 0.0466(11) Uani 1 1 d U . .
F7 F 0.2615(4) 0.3860(4) 0.0185(6) 0.053(2) Uani 1 1 d U . .
F8 F 0.1361(4) 0.4547(4) -0.0060(7) 0.067(3) Uani 1 1 d U . .
F9 F 0.2235(4) 0.4572(4) -0.0824(7) 0.064(3) Uani 1 1 d U . .
F10 F 0.1720(4) 0.3744(4) -0.0746(7) 0.065(3) Uani 1 1 d U . .
F11 F 0.1744(5) 0.3834(4) 0.0955(7) 0.068(3) Uani 1 1 d U . .
F12 F 0.2255(4) 0.4662(4) 0.0883(6) 0.059(3) Uani 1 1 d U . .
P3 P 0.0333(2) 0.6560(2) 0.7099(4) 0.0574(13) Uani 1 1 d U . .
F13 F 0.0221(5) 0.6064(6) 0.6263(9) 0.106(4) Uani 1 1 d U B .
F14 F 0.046(5) 0.700(4) 0.802(6) 0.095(15) Uani 0.50 1 d PU B 1
F14' F 0.040(6) 0.707(4) 0.781(7) 0.112(17) Uani 0.50 1 d PU B 2
F15 F -0.0369(4) 0.6558(5) 0.7247(10) 0.095(4) Uani 1 1 d U B .
F16 F 0.0429(6) 0.6082(5) 0.7921(9) 0.102(4) Uani 1 1 d U B .
F17 F 0.1033(4) 0.6536(5) 0.6957(9) 0.097(4) Uani 1 1 d U B .
F18 F 0.0259(7) 0.7010(7) 0.6233(12) 0.154(6) Uani 1 1 d U B .
P4 P 0.3367(2) 0.64701(19) 0.1615(4) 0.0523(12) Uani 1 1 d U . .
F19 F 0.3854(14) 0.6963(12) 0.165(4) 0.127(11) Uani 0.50 1 d PU C 1
F20 F 0.296(4) 0.592(3) 0.178(9) 0.096(19) Uani 0.25 1 d PU C 1
F20" F 0.285(4) 0.606(3) 0.137(6) 0.096(18) Uani 0.25 1 d PU C 1
F21 F 0.2890(14) 0.6930(10) 0.191(2) 0.068(7) Uani 0.50 1 d PU C 1
F22 F 0.357(2) 0.6367(18) 0.274(2) 0.132(11) Uani 0.50 1 d PU C 1
F23 F 0.388(2) 0.605(2) 0.128(3) 0.098(14) Uani 0.50 1 d PU C 1
F24 F 0.3213(19) 0.663(2) 0.0461(19) 0.129(11) Uani 0.50 1 d PU C 1
F19' F 0.400(5) 0.624(5) 0.208(9) 0.10(2) Uani 0.25 1 d PU C 2
F19" F 0.392(6) 0.607(6) 0.176(10) 0.09(2) Uani 0.25 1 d PU C 2
F20' F 0.2699(12) 0.6739(15) 0.131(3) 0.100(10) Uani 0.50 1 d PU D 2
F21' F 0.345(2) 0.6938(14) 0.244(2) 0.124(10) Uani 0.50 1 d PU C 2
F22' F 0.3050(16) 0.6084(12) 0.244(3) 0.077(9) Uani 0.50 1 d PU E 2
F23' F 0.3169(17) 0.6019(15) 0.077(3) 0.121(10) Uani 0.50 1 d PU C 2
F24' F 0.3650(14) 0.6847(11) 0.084(2) 0.079(7) Uani 0.50 1 d PU C 2
N5 N 0.2094(7) 0.6744(7) 0.8711(12) 0.067(4) Uani 1 1 d . . .
C63 C 0.1933(8) 0.6364(8) 0.9118(14) 0.057(5) Uani 1 1 d . . .
C64 C 0.1727(10) 0.5860(9) 0.9631(16) 0.092(7) Uani 1 1 d . . .
H64A H 0.1403 0.5674 0.9198 0.138 Uiso 1 1 calc R . .
H64B H 0.1572 0.5972 1.0276 0.138 Uiso 1 1 calc R . .
H64C H 0.2069 0.5596 0.9764 0.138 Uiso 1 1 calc R . .
O6 O 0.0344(6) 0.8408(6) 0.5645(11) 0.085(4) Uani 0.36(3) 1 d P F 1
H6 H 0.0028 0.8210 0.5531 0.128 Uiso 0.36(3) 1 calc PR F 1
C65 C 0.0886(19) 0.8047(16) 0.556(3) 0.043(14) Uani 0.36(3) 1 d P F 1
H65A H 0.1028 0.7909 0.6238 0.065 Uiso 0.36(3) 1 d PR F 1
H65B H 0.1199 0.8288 0.5295 0.065 Uiso 0.36(3) 1 d PR F 1
H65C H 0.0774 0.7739 0.5107 0.065 Uiso 0.36(3) 1 d PR F 1
O6' O 0.0344(6) 0.8408(6) 0.5645(11) 0.085(4) Uani 0.64(3) 1 d P F 2
H6' H 0.0504 0.8176 0.5262 0.128 Uiso 0.64(3) 1 calc PR F 2
C66 C -0.0082(12) 0.8770(13) 0.504(2) 0.063(10) Uani 0.64(3) 1 d PD F 2
H66A H -0.0395 0.8859 0.5360 0.094 Uiso 0.64(3) 1 d PR F 2
H66B H -0.0270 0.8406 0.4496 0.094 Uiso 0.64(3) 1 d PR F 2
H66C H 0.0123 0.8979 0.4608 0.094 Uiso 0.64(3) 1 d PR F 2
O7 O -0.0141(6) 0.4613(6) -0.0129(13) 0.124(6) Uani 1 1 d D . .
H1 H -0.0519 0.4574 -0.0185 0.050 Uiso 1 1 d RD . .
H2 H 0.0034 0.4707 -0.0649 0.050 Uiso 1 1 d RD . .

loop_
_atom_site_aniso_label
_atom_site_aniso_U_11
_atom_site_aniso_U_22
_atom_site_aniso_U_33
_atom_site_aniso_U_23
_atom_site_aniso_U_13
_atom_site_aniso_U_12
O1 0.051(7) 0.046(6) 0.046(7) -0.008(5) -0.001(5) -0.009(5)
O2 0.060(7) 0.045(7) 0.058(8) -0.007(6) 0.018(6) 0.004(6)
O3 0.049(7) 0.050(7) 0.070(8) 0.005(6) 0.018(6) -0.003(5)
O4 0.050(7) 0.055(7) 0.051(7) 0.010(6) 0.012(5) 0.001(6)
O5 0.042(7) 0.054(7) 0.058(7) -0.001(6) 0.003(5) -0.001(5)
N1 0.042(8) 0.041(8) 0.038(8) -0.004(6) 0.002(6) -0.005(6)
N2 0.053(9) 0.033(7) 0.042(9) -0.002(6) 0.000(7) 0.001(6)
N3 0.043(8) 0.042(8) 0.056(10) -0.008(7) -0.002(7) -0.010(7)
N4 0.058(10) 0.038(8) 0.061(10) 0.005(7) 0.003(8) 0.003(7)
C1 0.047(10) 0.056(11) 0.047(11) 0.001(9) 0.003(8) -0.014(8)
C2 0.032(8) 0.046(10) 0.042(10) 0.004(8) 0.006(7) -0.005(7)
C3 0.033(8) 0.053(10) 0.040(9) 0.002(8) 0.004(7) -0.002(8)
C4 0.038(9) 0.040(9) 0.043(10) 0.001(8) 0.013(7) 0.006(7)
C5 0.033(8) 0.039(9) 0.042(9) -0.001(8) 0.014(7) -0.001(7)
C6 0.038(9) 0.056(11) 0.030(9) 0.003(8) 0.001(7) -0.006(8)
C7 0.039(9) 0.037(9) 0.041(9) 0.003(7) 0.005(7) -0.005(7)
C8 0.054(10) 0.047(10) 0.045(10) -0.005(8) 0.016(8) 0.000(8)
C9 0.042(10) 0.033(9) 0.050(11) -0.013(8) 0.007(8) -0.002(7)
C10 0.039(9) 0.037(9) 0.044(10) -0.008(8) -0.005(8) 0.002(7)
C11 0.046(10) 0.043(10) 0.044(10) 0.002(8) 0.004(8) 0.003(8)
C12 0.044(10) 0.032(9) 0.062(12) -0.009(8) 0.007(9) -0.007(7)
C13 0.043(10) 0.045(10) 0.062(12) -0.013(9) -0.007(9) -0.002(8)
C14 0.065(12) 0.039(9) 0.044(10) -0.005(8) -0.002(9) 0.004(8)
C15 0.054(11) 0.048(11) 0.083(14) -0.010(10) 0.012(10) -0.005(9)
C16 0.057(12) 0.055(11) 0.077(14) 0.016(10) 0.029(10) -0.004(9)
C17 0.053(11) 0.063(12) 0.076(14) 0.025(11) 0.022(10) 0.005(9)
C18 0.045(10) 0.072(13) 0.044(10) 0.001(10) -0.002(8) 0.008(9)
C19 0.040(10) 0.058(11) 0.055(11) -0.010(9) 0.000(8) 0.003(8)
C20 0.054(11) 0.038(10) 0.070(12) -0.005(9) 0.004(9) 0.004(8)
C21 0.051(10) 0.031(9) 0.047(11) -0.005(8) 0.002(8) -0.002(7)
C22 0.052(11) 0.032(9) 0.054(11) -0.007(8) -0.007(9) 0.003(8)
C23 0.056(11) 0.037(9) 0.040(9) -0.004(8) -0.004(8) -0.003(8)
C24 0.040(10) 0.035(9) 0.047(10) -0.006(8) 0.000(8) -0.006(7)
C25 0.056(11) 0.033(9) 0.041(10) -0.002(7) -0.010(8) -0.007(8)
C26 0.050(11) 0.038(9) 0.045(10) -0.001(8) 0.004(8) -0.008(8)
C27 0.034(9) 0.041(9) 0.056(11) -0.010(8) 0.010(8) -0.006(7)
C28 0.049(11) 0.045(10) 0.040(10) -0.004(8) 0.013(8) -0.011(8)
C29 0.047(10) 0.026(8) 0.039(10) -0.005(7) 0.008(8) -0.003(7)
C30 0.041(9) 0.037(9) 0.041(10) 0.001(7) 0.006(8) -0.003(7)
C31 0.042(10) 0.045(10) 0.040(10) -0.004(8) 0.011(8) -0.006(8)
C32 0.066(12) 0.037(9) 0.035(10) 0.004(7) 0.015(9) 0.012(8)
C33 0.052(10) 0.038(9) 0.042(10) 0.003(8) 0.017(8) 0.003(8)
C34 0.047(10) 0.025(8) 0.042(10) -0.001(7) 0.008(8) -0.006(7)
C35 0.049(10) 0.054(10) 0.034(9) -0.008(8) 0.006(8) -0.009(8)
C36 0.050(10) 0.046(10) 0.044(10) -0.007(8) 0.010(9) -0.006(8)
C37 0.066(11) 0.049(10) 0.041(10) 0.008(8) -0.002(9) 0.004(9)
C38 0.045(10) 0.041(9) 0.035(9) 0.003(8) 0.001(8) 0.003(8)
C39 0.054(10) 0.053(11) 0.044(10) 0.004(8) 0.008(8) -0.004(9)
C40 0.045(10) 0.049(10) 0.051(11) -0.008(8) 0.005(8) -0.001(8)
C41 0.036(9) 0.050(10) 0.050(10) 0.003(8) -0.010(8) -0.007(8)
C42 0.028(9) 0.068(12) 0.048(10) -0.001(9) 0.002(7) 0.001(8)
C43 0.050(11) 0.057(11) 0.043(10) -0.004(8) -0.004(8) 0.011(9)
C44 0.042(10) 0.060(11) 0.061(12) -0.005(9) -0.009(9) -0.008(8)
C45 0.042(10) 0.065(12) 0.061(13) 0.001(10) 0.009(9) -0.013(9)
C46 0.050(11) 0.054(11) 0.061(12) 0.004(9) 0.010(9) -0.015(9)
C47 0.055(11) 0.025(8) 0.056(12) -0.007(8) 0.013(9) -0.005(7)
C48 0.056(11) 0.050(11) 0.062(13) -0.014(9) 0.003(10) 0.005(9)
C49 0.059(12) 0.055(11) 0.051(11) -0.017(9) 0.006(9) 0.002(9)
C50 0.074(13) 0.036(10) 0.055(12) 0.009(8) 0.012(10) 0.002(9)
C51 0.056(11) 0.034(9) 0.070(13) 0.004(9) 0.003(10) 0.002(8)
C52 0.056(11) 0.033(9) 0.045(11) 0.000(8) 0.005(8) -0.004(8)
C53 0.053(11) 0.044(10) 0.054(11) -0.009(8) 0.004(9) -0.002(8)
C54 0.055(11) 0.045(10) 0.060(12) -0.006(9) 0.011(10) -0.002(8)
C55 0.063(12) 0.050(11) 0.063(12) 0.012(9) -0.006(10) 0.007(9)
C56 0.054(10) 0.044(10) 0.040(10) 0.002(8) -0.007(8) 0.006(8)
C57 0.070(12) 0.054(11) 0.045(11) 0.011(9) 0.004(9) -0.003(9)
C58 0.058(11) 0.060(11) 0.039(10) 0.002(9) 0.011(8) 0.003(9)
C59 0.038(9) 0.054(10) 0.036(9) -0.005(8) -0.006(7) 0.007(8)
C60 0.034(9) 0.061(11) 0.049(10) -0.001(9) -0.001(8) -0.004(8)
C61 0.038(9) 0.054(11) 0.057(11) -0.007(9) 0.003(8) 0.008(8)
C62 0.041(9) 0.059(11) 0.043(10) -0.008(8) -0.003(8) -0.001(8)
P1 0.045(3) 0.050(3) 0.072(3) 0.012(3) 0.008(2) 0.007(2)
F1 0.040(6) 0.089(8) 0.135(10) 0.012(7) 0.010(6) 0.011(5)
F2 0.044(5) 0.072(6) 0.069(6) 0.010(5) 0.001(5) 0.009(5)
F4 0.093(9) 0.159(12) 0.083(8) 0.020(8) 0.038(7) 0.030(8)
F5 0.083(8) 0.054(6) 0.165(12) 0.009(7) -0.014(8) -0.007(6)
F3 0.07(2) 0.056(16) 0.25(5) 0.06(2) 0.02(3) -0.003(14)
F6 0.07(3) 0.26(5) 0.060(17) 0.01(3) -0.007(15) 0.05(4)
F3' 0.12(3) 0.048(16) 0.13(3) -0.020(17) -0.06(3) 0.020(16)
F6' 0.07(3) 0.15(3) 0.054(14) 0.032(18) -0.007(14) -0.03(3)
P2 0.055(3) 0.044(3) 0.040(3) -0.001(2) 0.002(2) 0.004(2)
F7 0.052(5) 0.054(6) 0.052(6) -0.006(4) -0.004(4) 0.008(4)
F8 0.061(6) 0.058(6) 0.080(7) 0.003(5) 0.005(5) 0.014(5)
F9 0.088(7) 0.057(6) 0.050(6) 0.011(5) 0.017(5) 0.012(5)
F10 0.072(6) 0.054(6) 0.065(6) -0.011(5) -0.021(5) 0.005(5)
F11 0.082(7) 0.060(6) 0.065(6) 0.017(5) 0.024(5) 0.003(5)
F12 0.076(6) 0.052(6) 0.049(6) -0.012(5) -0.001(5) 0.000(5)
P3 0.046(3) 0.063(3) 0.062(3) -0.002(3) 0.000(2) 0.008(2)
F13 0.077(8) 0.146(11) 0.091(9) -0.057(8) -0.005(7) 0.006(7)
F14 0.05(2) 0.11(3) 0.12(3) -0.06(2) 0.01(2) -0.02(2)
F14' 0.08(3) 0.08(2) 0.18(3) -0.07(3) 0.01(3) 0.00(2)
F15 0.044(6) 0.092(8) 0.148(11) -0.035(8) 0.004(6) 0.008(5)
F16 0.128(10) 0.095(9) 0.082(8) 0.025(7) 0.012(7) 0.028(8)
F17 0.049(6) 0.136(11) 0.107(10) -0.021(8) 0.019(6) -0.001(6)
F18 0.155(13) 0.154(13) 0.149(14) 0.087(11) -0.009(11) 0.018(11)
P4 0.060(3) 0.049(3) 0.048(3) 0.002(2) 0.007(2) 0.006(2)
F19 0.10(2) 0.093(19) 0.19(3) -0.04(2) 0.03(2) -0.047(15)
F20 0.06(3) 0.04(2) 0.19(5) -0.01(3) 0.04(4) 0.00(2)
F20" 0.07(3) 0.08(4) 0.14(4) -0.06(3) 0.02(3) -0.02(3)
F21 0.088(19) 0.039(13) 0.08(2) 0.011(13) 0.028(15) 0.016(13)
F22 0.19(4) 0.15(3) 0.055(14) 0.010(17) -0.036(18) 0.05(2)
F23 0.07(2) 0.09(2) 0.13(3) -0.01(3) 0.03(3) 0.027(15)
F24 0.15(3) 0.18(4) 0.050(14) 0.013(17) 0.001(16) 0.04(2)
F19' 0.06(3) 0.14(6) 0.11(5) 0.06(3) 0.01(3) 0.02(3)
F19" 0.05(3) 0.09(4) 0.13(7) 0.06(3) 0.03(3) 0.02(3)
F20' 0.060(16) 0.11(3) 0.13(3) 0.056(19) 0.011(16) 0.020(15)
F21' 0.18(3) 0.11(2) 0.09(2) -0.051(18) 0.03(2) -0.03(2)
F22' 0.10(2) 0.050(17) 0.091(19) 0.036(15) 0.046(19) 0.025(15)
F23' 0.14(3) 0.12(2) 0.11(2) -0.07(2) 0.02(2) -0.04(2)
F24' 0.091(19) 0.069(16) 0.080(19) 0.025(14) 0.035(15) -0.008(14)
N5 0.074(11) 0.058(10) 0.068(11) 0.001(9) -0.001(9) 0.004(9)
C63 0.061(12) 0.055(12) 0.052(12) -0.003(10) -0.007(9) 0.007(10)
C64 0.114(18) 0.076(15) 0.088(16) 0.028(13) 0.010(14) -0.014(13)
O6 0.072(9) 0.082(10) 0.099(11) 0.014(8) -0.009(8) -0.029(8)
C65 0.05(3) 0.03(2) 0.05(3) 0.00(2) 0.02(2) -0.01(2)
O6' 0.072(9) 0.082(10) 0.099(11) 0.014(8) -0.009(8) -0.029(8)
C66 0.045(17) 0.10(2) 0.047(18) -0.011(16) 0.024(14) -0.006(16)
O7 0.069(10) 0.126(14) 0.184(17) 0.002(13) 0.048(11) -0.013(9)

loop_
_atom_type_symbol
_atom_type_description
_atom_type_scat_dispersion_real
_atom_type_scat_dispersion_imag
_atom_type_scat_source
C C 0.0033 0.0016 'International Tables Vol C Tables 4.2.6.8 and 6.1.1.4'
H H 0.0000 0.0000 'International Tables Vol C Tables 4.2.6.8 and 6.1.1.4'
N N 0.0061 0.0033 'International Tables Vol C Tables 4.2.6.8 and 6.1.1.4'
O O 0.0106 0.0060 'International Tables Vol C Tables 4.2.6.8 and 6.1.1.4'
F F 0.0171 0.0103 'International Tables Vol C Tables 4.2.6.8 and 6.1.1.4'
P P 0.1023 0.0942 'International Tables Vol C Tables 4.2.6.8 and 6.1.1.4'

loop_
_geom_angle_atom_site_label_1
_geom_angle_atom_site_label_2
_geom_angle_atom_site_label_3
_geom_angle
C24 O1 C1 117.9(12)
C9 O2 C8 118.3(12)
C15 O3 C16 111.3(12)
C18 O4 C17 112.4(12)
C20 O5 C19 111.7(12)
C31 N1 C27 120.3(13)
C31 N1 C62 120.7(13)
C27 N1 C62 118.5(13)
C32 N2 C36 120.7(13)
C32 N2 C37 120.4(13)
C36 N2 C37 118.6(14)
C49 N3 C45 120.5(15)
C49 N3 C44 120.3(15)
C45 N3 C44 119.1(15)
C50 N4 C54 119.7(15)
C50 N4 C55 120.7(15)
C54 N4 C55 119.4(15)
O1 C1 C2 111.3(12)
O1 C1 H1A 109.4
C2 C1 H1A 109.4
O1 C1 H1B 109.4
C2 C1 H1B 109.4
H1A C1 H1B 108.0
C7 C2 C3 118.0(14)
C7 C2 C1 121.5(14)
C3 C2 C1 120.5(14)
C4 C3 C2 121.6(14)
C4 C3 H3A 119.2
C2 C3 H3A 119.2
C3 C4 C5 120.6(14)
C3 C4 H4A 119.7
C5 C4 H4A 119.7
C6 C5 C4 117.5(14)
C6 C5 C8 122.0(14)
C4 C5 C8 120.5(14)
C5 C6 C7 122.2(14)
C5 C6 H6A 118.9
C7 C6 H6A 118.9
C2 C7 C6 120.1(14)
C2 C7 H7A 119.9
C6 C7 H7A 119.9
O2 C8 C5 111.7(12)
O2 C8 H8A 109.3
C5 C8 H8A 109.3
O2 C8 H8B 109.3
C5 C8 H8B 109.3
H8A C8 H8B 107.9
C14 C9 O2 125.3(15)
C14 C9 C10 118.8(15)
O2 C9 C10 115.7(13)
C11 C10 C9 120.4(14)
C11 C10 H10A 119.8
C9 C10 H10A 119.8
C10 C11 C12 121.1(15)
C10 C11 H11A 119.5
C12 C11 H11A 119.5
C13 C12 C11 117.5(15)
C13 C12 C15 121.4(15)
C11 C12 C15 121.0(16)
C12 C13 C14 121.9(15)
C12 C13 H13A 119.0
C14 C13 H13A 119.0
C9 C14 C13 120.2(16)
C9 C14 H14A 119.9
C13 C14 H14A 119.9
O3 C15 C12 110.2(13)
O3 C15 H15A 109.6
C12 C15 H15A 109.6
O3 C15 H15B 109.6
C12 C15 H15B 109.6
H15A C15 H15B 108.1
O3 C16 C17 109.3(14)
O3 C16 H16A 109.8
C17 C16 H16A 109.8
O3 C16 H16B 109.8
C17 C16 H16B 109.8
H16A C16 H16B 108.3
O4 C17 C16 108.4(14)
O4 C17 H17A 110.0
C16 C17 H17A 110.0
O4 C17 H17B 110.0
C16 C17 H17B 110.0
H17A C17 H17B 108.4
O4 C18 C19 110.6(13)
O4 C18 H18A 109.5
C19 C18 H18A 109.5
O4 C18 H18B 109.5
C19 C18 H18B 109.5
H18A C18 H18B 108.1
O5 C19 C18 109.9(13)
O5 C19 H19A 109.7
C18 C19 H19A 109.7
O5 C19 H19B 109.7
C18 C19 H19B 109.7
H19A C19 H19B 108.2
O5 C20 C21 109.6(12)
O5 C20 H20A 109.8
C21 C20 H20A 109.8
O5 C20 H20B 109.8
C21 C20 H20B 109.8
H20A C20 H20B 108.2
C22 C21 C26 116.9(15)
C22 C21 C20 121.7(15)
C26 C21 C20 121.4(15)
C23 C22 C21 123.0(15)
C23 C22 H22A 118.5
C21 C22 H22A 118.5
C24 C23 C22 118.8(15)
C24 C23 H23A 120.6
C22 C23 H23A 120.6
C23 C24 O1 125.4(15)
C23 C24 C25 120.0(15)
O1 C24 C25 114.6(13)
C26 C25 C24 120.4(15)
C26 C25 H25A 119.8
C24 C25 H25A 119.8
C25 C26 C21 120.8(15)
C25 C26 H26A 119.6
C21 C26 H26A 119.6
N1 C27 C28 121.0(14)
N1 C27 H27A 119.5
C28 C27 H27A 119.5
C27 C28 C29 119.7(15)
C27 C28 H28A 120.2
C29 C28 H28A 120.1
C30 C29 C28 118.0(14)
C30 C29 C34 121.9(14)
C28 C29 C34 120.1(14)
C31 C30 C29 120.3(14)
C31 C30 H30A 119.8
C29 C30 H30A 119.8
N1 C31 C30 120.6(14)
N1 C31 H31A 119.7
C30 C31 H31A 119.7
N2 C32 C33 121.2(14)
N2 C32 H32A 119.4
C33 C32 H32A 119.4
C32 C33 C34 119.3(15)
C32 C33 H33A 120.4
C34 C33 H33A 120.4
C35 C34 C33 117.3(14)
C35 C34 C29 121.9(14)
C33 C34 C29 120.6(14)
C36 C35 C34 121.2(15)
C36 C35 H35A 119.4
C34 C35 H35A 119.4
N2 C36 C35 120.1(15)
N2 C36 H36A 120.0
C35 C36 H36A 120.0
N2 C37 C38 107.8(12)
N2 C37 H37A 110.1
C38 C37 H37A 110.1
N2 C37 H37B 110.1
C38 C37 H37B 110.1
H37A C37 H37B 108.5
C43 C38 C39 119.4(15)
C43 C38 C37 121.2(15)
C39 C38 C37 119.3(15)
C40 C39 C38 119.8(16)
C40 C39 H39A 120.1
C38 C39 H39A 120.1
C41 C40 C39 121.0(15)
C41 C40 H40A 119.5
C39 C40 H40A 119.5
C40 C41 C42 118.7(15)
C40 C41 C44 120.7(15)
C42 C41 C44 120.6(15)
C43 C42 C41 120.3(15)
C43 C42 H42A 119.9
C41 C42 H42A 119.9
C38 C43 C42 120.7(16)
C38 C43 H43A 119.6
C42 C43 H43A 119.6
N3 C44 C41 109.8(12)
N3 C44 H44A 109.7
C41 C44 H44A 109.7
N3 C44 H44B 109.7
C41 C44 H44B 109.7
H44A C44 H44B 108.2
N3 C45 C46 120.3(16)
N3 C45 H45A 119.8
C46 C45 H45A 119.8
C45 C46 C47 121.2(17)
C45 C46 H46A 119.4
C47 C46 H46A 119.4
C46 C47 C48 116.2(16)
C46 C47 C52 122.9(15)
C48 C47 C52 120.6(15)
C49 C48 C47 120.9(16)
C49 C48 H48A 119.6
C47 C48 H48A 119.6
N3 C49 C48 120.6(16)
N3 C49 H49A 119.7
C48 C49 H49A 119.7
N4 C50 C51 121.3(17)
N4 C50 H50A 119.3
C51 C50 H50A 119.3
C50 C51 C52 120.0(17)
C50 C51 H51A 120.0
C52 C51 H51A 120.0
C53 C52 C51 117.2(16)
C53 C52 C47 121.3(15)
C51 C52 C47 121.3(15)
C52 C53 C54 121.2(16)
C52 C53 H53A 119.4
C54 C53 H53A 119.4
N4 C54 C53 120.3(16)
N4 C54 H54A 119.8
C53 C54 H54A 119.8
N4 C55 C56 108.6(12)
N4 C55 H55A 110.0
C56 C55 H55A 110.0
N4 C55 H55B 110.0
C56 C55 H55B 110.0
H55A C55 H55B 108.3
C61 C56 C57 119.5(16)
C61 C56 C55 122.0(16)
C57 C56 C55 118.5(16)
C58 C57 C56 120.2(16)
C58 C57 H57A 119.9
C56 C57 H57A 119.9
C57 C58 C59 120.7(16)
C57 C58 H58A 119.7
C59 C58 H58A 119.7
C58 C59 C60 118.1(15)
C58 C59 C62 120.5(14)
C60 C59 C62 121.2(15)
C61 C60 C59 120.7(16)
C61 C60 H60A 119.7
C59 C60 H60A 119.7
C60 C61 C56 120.8(16)
C60 C61 H61A 119.6
C56 C61 H61A 119.6
N1 C62 C59 108.3(11)
N1 C62 H62A 110.0
C59 C62 H62A 110.0
N1 C62 H62B 110.0
C59 C62 H62B 110.0
H62A C62 H62B 108.4
F3' P1 F6 109(4)
F3' P1 F6' 92(3)
F6 P1 F6' 16(5)
F3' P1 F5 169(2)
F6 P1 F5 82(3)
F6' P1 F5 99(2)
F3' P1 F1 89(2)
F6 P1 F1 91(3)
F6' P1 F1 89(3)
F5 P1 F1 90.3(6)
F3' P1 F3 15(4)
F6 P1 F3 94(3)
F6' P1 F3 78(4)
F5 P1 F3 176(3)
F1 P1 F3 91(2)
F3' P1 F4 82(2)
F6 P1 F4 170(3)
F6' P1 F4 174(2)
F5 P1 F4 87.5(8)
F1 P1 F4 91.1(7)
F3 P1 F4 96(3)
F3' P1 F2 91(2)
F6 P1 F2 88(3)
F6' P1 F2 91(3)
F5 P1 F2 89.7(6)
F1 P1 F2 179.8(7)
F3 P1 F2 88(2)
F4 P1 F2 89.1(6)
F8 P2 F11 90.9(6)
F8 P2 F9 90.1(5)
F11 P2 F9 179.1(6)
F8 P2 F10 90.6(5)
F11 P2 F10 90.0(6)
F9 P2 F10 90.0(5)
F8 P2 F12 90.1(5)
F11 P2 F12 89.8(5)
F9 P2 F12 90.1(5)
F10 P2 F12 179.3(6)
F8 P2 F7 179.7(6)
F11 P2 F7 89.4(5)
F9 P2 F7 89.6(5)
F10 P2 F7 89.3(5)
F12 P2 F7 90.1(5)
F14' P3 F18 85(4)
F14' P3 F16 98(4)
F18 P3 F16 176.2(9)
F14' P3 F17 93(5)
F18 P3 F17 88.8(8)
F16 P3 F17 88.9(7)
F14' P3 F15 89(5)
F18 P3 F15 92.9(8)
F16 P3 F15 89.3(7)
F17 P3 F15 177.8(7)
F14' P3 F13 174(4)
F18 P3 F13 89.3(9)
F16 P3 F13 87.7(7)
F17 P3 F13 89.2(6)
F15 P3 F13 89.3(6)
F14' P3 F14 12(7)
F18 P3 F14 97(4)
F16 P3 F14 86(4)
F17 P3 F14 90(4)
F15 P3 F14 91(4)
F13 P3 F14 174(4)
F20" P4 F24' 125(4)
F20" P4 F22 105(4)
F24' P4 F22 130(2)
F20" P4 F19" 103(6)
F24' P4 F19" 94(6)
F22 P4 F19" 68(5)
F20" P4 F21' 130(4)
F24' P4 F21' 91.5(17)
F22 P4 F21' 54.9(16)
F19" P4 F21' 107(5)
F20" P4 F19' 120(6)
F24' P4 F19' 93(6)
F22 P4 F19' 53(5)
F19" P4 F19' 22(7)
F21' P4 F19' 85(4)
F20" P4 F19 167(4)
F24' P4 F19 43.5(15)
F22 P4 F19 87(3)
F19" P4 F19 85(5)
F21' P4 F19 54.4(16)
F19' P4 F19 70(5)
F20" P4 F23' 42(3)
F24' P4 F23' 91.2(18)
F22 P4 F23' 128(2)
F19" P4 F23' 81(5)
F21' P4 F23' 171(2)
F19' P4 F23' 103(4)
F19 P4 F23' 131(2)
F20" P4 F21 88(3)
F24' P4 F21 94.9(14)
F22 P4 F21 90.9(18)
F19" P4 F21 158(5)
F21' P4 F21 51.9(16)
F19' P4 F21 137(4)
F19 P4 F21 87.6(16)
F23' P4 F21 118.9(19)
F20" P4 F24 81(4)
F24' P4 F24 44.1(15)
F22 P4 F24 174(3)
F19" P4 F24 112(5)
F21' P4 F24 121(2)
F19' P4 F24 125(5)
F19 P4 F24 87(2)
F23' P4 F24 56.7(17)
F21 P4 F24 88.8(16)
F20" P4 F23 95(4)
F24' P4 F23 81(2)
F22 P4 F23 91.1(19)
F19" P4 F23 23(5)
F21' P4 F23 127(2)
F19' P4 F23 43(4)
F19 P4 F23 88(2)
F23' P4 F23 63(2)
F21 P4 F23 175(2)
F24 P4 F23 88.8(19)
F20" P4 F20 25(5)
F24' P4 F20 146(5)
F22 P4 F20 82(4)
F19" P4 F20 86(6)
F21' P4 F20 121(5)
F19' P4 F20 99(6)
F19 P4 F20 168(4)
F23' P4 F20 55(4)
F21 P4 F20 97(3)
F24 P4 F20 105(5)
F23 P4 F20 87(4)
F20" F20 P4 70(10)
F20 F20" P4 85(10)
F19" F19' P4 76(10)
F19' F19" P4 82(10)
N5 C63 C64 179(2)
C63 C64 H64A 109.5
C63 C64 H64B 109.5
H64A C64 H64B 109.5
C63 C64 H64C 109.5
H64A C64 H64C 109.5
H64B C64 H64C 109.5
C65 O6 H6 109.5
O6 C65 H65A 108.7
O6 C65 H65B 107.1
H65A C65 H65B 109.7
O6 C65 H65C 108.4
H65A C65 H65C 111.6
H65B C65 H65C 111.3
H66A C66 H66B 102.7
H66A C66 H66C 129.7
H66B C66 H66C 100.0
H1 O7 H2 118.5

loop_
_geom_bond_atom_site_label_1
_geom_bond_atom_site_label_2
_geom_bond_distance
O1 C24 1.389(17)
O1 C1 1.460(17)
O2 C9 1.393(17)
O2 C8 1.441(17)
O3 C15 1.438(19)
O3 C16 1.440(18)
O4 C18 1.428(18)
O4 C17 1.439(18)
O5 C20 1.420(17)
O5 C19 1.431(17)
N1 C31 1.345(18)
N1 C27 1.348(18)
N1 C62 1.492(17)
N2 C32 1.322(19)
N2 C36 1.345(18)
N2 C37 1.508(18)
N3 C49 1.323(19)
N3 C45 1.35(2)
N3 C44 1.492(19)
N4 C50 1.33(2)
N4 C54 1.35(2)
N4 C55 1.505(19)
C1 C2 1.50(2)
C1 H1A 0.9900
C1 H1B 0.9900
C2 C7 1.388(19)
C2 C3 1.394(19)
C3 C4 1.387(19)
C3 H3A 0.9500
C4 C5 1.394(19)
C4 H4A 0.9500
C5 C6 1.387(19)
C5 C8 1.49(2)
C6 C7 1.392(19)
C6 H6A 0.9500
C7 H7A 0.9500
C8 H8A 0.9900
C8 H8B 0.9900
C9 C14 1.37(2)
C9 C10 1.39(2)
C10 C11 1.37(2)
C10 H10A 0.9500
C11 C12 1.39(2)
C11 H11A 0.9500
C12 C13 1.38(2)
C12 C15 1.50(2)
C13 C14 1.37(2)
C13 H13A 0.9500
C14 H14A 0.9500
C15 H15A 0.9900
C15 H15B 0.9900
C16 C17 1.50(2)
C16 H16A 0.9900
C16 H16B 0.9900
C17 H17A 0.9900
C17 H17B 0.9900
C18 C19 1.49(2)
C18 H18A 0.9900
C18 H18B 0.9900
C19 H19A 0.9900
C19 H19B 0.9900
C20 C21 1.49(2)
C20 H20A 0.9900
C20 H20B 0.9900
C21 C22 1.39(2)
C21 C26 1.40(2)
C22 C23 1.39(2)
C22 H22A 0.9500
C23 C24 1.37(2)
C23 H23A 0.9500
C24 C25 1.39(2)
C25 C26 1.38(2)
C25 H25A 0.9500
C26 H26A 0.9500
C27 C28 1.37(2)
C27 H27A 0.9500
C28 C29 1.40(2)
C28 H28A 0.9501
C29 C30 1.382(19)
C29 C34 1.50(2)
C30 C31 1.370(19)
C30 H30A 0.9500
C31 H31A 0.9500
C32 C33 1.38(2)
C32 H32A 0.9500
C33 C34 1.391(19)
C33 H33A 0.9500
C34 C35 1.38(2)
C35 C36 1.36(2)
C35 H35A 0.9500
C36 H36A 0.9500
C37 C38 1.51(2)
C37 H37A 0.9900
C37 H37B 0.9900
C38 C43 1.36(2)
C38 C39 1.39(2)
C39 C40 1.38(2)
C39 H39A 0.9500
C40 C41 1.38(2)
C40 H40A 0.9500
C41 C42 1.39(2)
C41 C44 1.52(2)
C42 C43 1.39(2)
C42 H42A 0.9500
C43 H43A 0.9500
C44 H44A 0.9900
C44 H44B 0.9900
C45 C46 1.36(2)
C45 H45A 0.9500
C46 C47 1.38(2)
C46 H46A 0.9500
C47 C48 1.39(2)
C47 C52 1.49(2)
C48 C49 1.37(2)
C48 H48A 0.9500
C49 H49A 0.9500
C50 C51 1.38(2)
C50 H50A 0.9500
C51 C52 1.39(2)
C51 H51A 0.9500
C52 C53 1.37(2)
C53 C54 1.37(2)
C53 H53A 0.9500
C54 H54A 0.9500
C55 C56 1.51(2)
C55 H55A 0.9900
C55 H55B 0.9900
C56 C61 1.37(2)
C56 C57 1.39(2)
C57 C58 1.38(2)
C57 H57A 0.9500
C58 C59 1.39(2)
C58 H58A 0.9500
C59 C60 1.40(2)
C59 C62 1.51(2)
C60 C61 1.37(2)
C60 H60A 0.9500
C61 H61A 0.9500
C62 H62A 0.9900
C62 H62B 0.9900
P1 F3' 1.54(5)
P1 F6 1.54(7)
P1 F6' 1.57(6)
P1 F5 1.574(11)
P1 F1 1.579(10)
P1 F3 1.59(5)
P1 F4 1.595(12)
P1 F2 1.599(9)
P2 F8 1.587(10)
P2 F11 1.589(10)
P2 F9 1.593(10)
P2 F10 1.597(9)
P2 F12 1.601(9)
P2 F7 1.608(9)
P3 F14' 1.51(8)
P3 F18 1.556(13)
P3 F16 1.563(12)
P3 F17 1.571(11)
P3 F15 1.576(11)
P3 F13 1.608(12)
P3 F14 1.61(7)
P4 F20" 1.51(8)
P4 F24' 1.52(2)
P4 F22 1.53(2)
P4 F19" 1.53(12)
P4 F21' 1.54(2)
P4 F19' 1.56(9)
P4 F19 1.58(3)
P4 F23' 1.58(2)
P4 F21 1.58(2)
P4 F24 1.58(3)
P4 F23 1.59(4)
P4 F20 1.60(8)
F20 F20" 0.68(13)
F19' F19" 0.59(18)
N5 C63 1.12(2)
C63 C64 1.45(3)
C64 H64A 0.9800
C64 H64B 0.9800
C64 H64C 0.9800
O6 C65 1.48(4)
O6 H6 0.8400
C65 H65A 0.9770
C65 H65B 0.9808
C65 H65C 0.9579
C66 H66A 0.8626
C66 H66B 1.1720
C66 H66C 0.9047
O7 H1 0.8362
O7 H2 0.8458

loop_
_geom_hbond_atom_site_label_D
_geom_hbond_atom_site_label_H
_geom_hbond_atom_site_label_A
_geom_hbond_distance_DH
_geom_hbond_distance_HA
_geom_hbond_distance_DA
_geom_hbond_angle_DHA
C28 H28A O3 0.95 2.39 2.883(18) 112.1
C28 H28A O4 0.95 2.16 3.021(18) 150.7
